data_4106421
loop_
_publ_author_name
'David Gatineau'
'Laurent Giordano'
'G\'erard Buono'

_publ_section_title
;
 Bulky, Optically Active P-Stereogenic Phosphine-Boranes from Pure
 H-Menthylphosphinates
;
_journal_name_full 'Journal of the American Chemical Society'
_journal_page_first 10728
_journal_page_last 10731
_journal_paper_doi 10.1021/ja2034816
_journal_volume 133
_journal_year 2011
_chemical_absolute_configuration ad
_chemical_compound_source 'synthesis as described'
_chemical_formula_moiety 'C36 H52 B2 P2'
_chemical_formula_sum 'C18 H26 B P'
_chemical_formula_weight 284.17
_chemical_name_systematic
;
 ?
;
_space_group_IT_number 4
_symmetry_cell_setting monoclinic
_symmetry_Int_Tables_number 4
_symmetry_space_group_name_Hall 'P 2yb'
_symmetry_space_group_name_H-M 'P 1 21 1'
_atom_sites_solution_hydrogens geom
_atom_sites_solution_primary direct
_atom_sites_solution_secondary difmap
_audit_conform_dict_location ftp://ftp.iucr.org/pub/cif_core.dic
_audit_conform_dict_name cif_core.dic
_audit_conform_dict_version 2.3
_audit_creation_date 2009-04-30T15:14:09-00:00
_audit_creation_method 'WinGX routine CIF_UPDATE'
_cell_angle_alpha 90
_cell_angle_beta 96.8740(10)
_cell_angle_gamma 90
_cell_formula_units_Z 4
_cell_length_a 9.2234(3)
_cell_length_b 14.0422(4)
_cell_length_c 13.6223(5)
_cell_measurement_reflns_used 16242
_cell_measurement_temperature 293(2)
_cell_measurement_theta_max 28.73
_cell_measurement_theta_min 1.51
_cell_measurement_wavelength 0.71073
_cell_volume 1751.63(10)
_computing_molecular_graphics 'Ortep-3 for Windows (Farrugia, 1997)'
_computing_publication_material 'WinGX publication routines (Farrugia, 1999)'
_computing_structure_refinement 'SHELXL-97 (Sheldrick, 1997)'
_computing_structure_solution 'SHELXS-97 (Sheldrick, 1997)'
_diffrn_ambient_temperature 293(2)
_diffrn_measured_fraction_theta_full 0.956
_diffrn_measured_fraction_theta_max 0.956
_diffrn_measurement_device_type KappaCCD
_diffrn_measurement_method 'Omega + Phi scan'
_diffrn_radiation_monochromator graphite
_diffrn_radiation_probe x-ray
_diffrn_radiation_type MoK\a
_diffrn_radiation_wavelength 0.71073
_diffrn_reflns_av_R_equivalents 0.098
_diffrn_reflns_av_unetI/netI 0.088
_diffrn_reflns_limit_h_max 12
_diffrn_reflns_limit_h_min -12
_diffrn_reflns_limit_k_max 15
_diffrn_reflns_limit_k_min -18
_diffrn_reflns_limit_l_max 18
_diffrn_reflns_limit_l_min -18
_diffrn_reflns_number 16242
_diffrn_reflns_theta_full 28.73
_diffrn_reflns_theta_max 28.73
_diffrn_reflns_theta_min 1.51
_diffrn_source 'fine-focus sealed tube'
_diffrn_standards_number none
_exptl_absorpt_coefficient_mu 0.146
_exptl_absorpt_correction_type none
_exptl_crystal_colour colorless
_exptl_crystal_density_diffrn 1.078
_exptl_crystal_description prism
_exptl_crystal_F_000 616
_exptl_crystal_size_max 0.2
_exptl_crystal_size_mid 0.16
_exptl_crystal_size_min 0.06
_refine_diff_density_max 0.402
_refine_diff_density_min -0.575
_refine_diff_density_rms 0.142
_refine_ls_abs_structure_details 'Flack H D (1983), Acta Cryst. A39, 876-881'
_refine_ls_abs_structure_Flack 0.03(16)
_refine_ls_extinction_method none
_refine_ls_goodness_of_fit_ref 1.115
_refine_ls_hydrogen_treatment constr
_refine_ls_matrix_type full
_refine_ls_number_parameters 371
_refine_ls_number_reflns 8280
_refine_ls_number_restraints 1
_refine_ls_restrained_S_all 1.115
_refine_ls_R_factor_all 0.143
_refine_ls_R_factor_gt 0.0783
_refine_ls_shift/su_max 0.001
_refine_ls_shift/su_mean 0
_refine_ls_structure_factor_coef Fsqd
_refine_ls_weighting_details 'calc w=1/[\s^2^(Fo^2^)+(0.1252P)^2^+0.7006P] where P=(Fo^2^+2Fc^2^)/3'
_refine_ls_weighting_scheme calc
_refine_ls_wR_factor_gt 0.2022
_refine_ls_wR_factor_ref 0.2556
_reflns_number_gt 5092
_reflns_number_total 8280
_reflns_threshold_expression >2sigma(I)
_cod_data_source_file ja2034816_si_003_4.cif
_cod_data_source_block 9i
_cod_database_code 4106421

loop_
_symmetry_equiv_pos_as_xyz
'x, y, z'
'-x, y+1/2, -z'

loop_
_atom_site_label
_atom_site_type_symbol
_atom_site_fract_x
_atom_site_fract_y
_atom_site_fract_z
_atom_site_U_iso_or_equiv
_atom_site_adp_type
_atom_site_occupancy
_atom_site_symmetry_multiplicity
_atom_site_calc_flag
_atom_site_refinement_flags
C1 C 0.5337(6) 0.8623(4) 1.0981(4) 0.0571(13) Uani 1 1 d .
H1A H 0.4521 0.8932 1.1238 0.068 Uiso 1 1 calc R
H1B H 0.4984 0.8026 1.0684 0.068 Uiso 1 1 calc R
C2 C 0.6486(6) 0.8405(4) 1.1834(4) 0.0523(12) Uani 1 1 d .
C3 C 0.7088(8) 0.7528(5) 1.1971(4) 0.0766(17) Uani 1 1 d .
H3 H 0.6794 0.7053 1.1515 0.092 Uiso 1 1 calc R
C4 C 0.8107(10) 0.7310(8) 1.2750(6) 0.104(3) Uani 1 1 d .
H4 H 0.8491 0.6698 1.2814 0.125 Uiso 1 1 calc R
C5 C 0.8556(10) 0.7976(9) 1.3423(7) 0.110(3) Uani 1 1 d .
H5 H 0.9265 0.7835 1.3947 0.133 Uiso 1 1 calc R
C6 C 0.7951(12) 0.8877(7) 1.3327(5) 0.107(3) Uani 1 1 d .
H6 H 0.8236 0.934 1.3799 0.128 Uiso 1 1 calc R
C7 C 0.6927(9) 0.9096(5) 1.2534(5) 0.0772(19) Uani 1 1 d .
H7 H 0.6532 0.9705 1.2471 0.093 Uiso 1 1 calc R
C8 C 0.7365(5) 0.8691(4) 0.9495(4) 0.0479(11) Uani 1 1 d .
C9 C 0.8567(6) 0.9125(4) 0.9104(4) 0.0568(13) Uani 1 1 d .
C10 C 0.9540(7) 0.8510(5) 0.8692(5) 0.0717(16) Uani 1 1 d .
H10 H 1.0331 0.8774 0.8425 0.086 Uiso 1 1 calc R
C11 C 0.9372(8) 0.7542(6) 0.8669(5) 0.087(2) Uani 1 1 d .
H11 H 1.0043 0.7163 0.8392 0.104 Uiso 1 1 calc R
C12 C 0.8205(9) 0.7122(5) 0.9057(5) 0.0756(18) Uani 1 1 d .
H12 H 0.8087 0.6464 0.9051 0.091 Uiso 1 1 calc R
C13 C 0.7210(7) 0.7717(4) 0.9457(4) 0.0624(15) Uani 1 1 d .
H13 H 0.6412 0.7443 0.9708 0.075 Uiso 1 1 calc R
C14 C 0.4373(6) 0.9408(4) 0.9018(4) 0.0558(12) Uani 1 1 d .
C15 C 0.3816(7) 0.8430(5) 0.8697(5) 0.0731(17) Uani 1 1 d .
H15A H 0.3047 0.8491 0.816 0.11 Uiso 1 1 calc R
H15B H 0.3449 0.8115 0.9242 0.11 Uiso 1 1 calc R
H15C H 0.46 0.8062 0.8485 0.11 Uiso 1 1 calc R
C16 C 0.4873(7) 0.9918(5) 0.8114(5) 0.0750(18) Uani 1 1 d .
H16A H 0.4088 0.9921 0.7583 0.112 Uiso 1 1 calc R
H16B H 0.5697 0.9589 0.7908 0.112 Uiso 1 1 calc R
H16C H 0.5145 1.0561 0.8289 0.112 Uiso 1 1 calc R
C17 C 0.3139(7) 0.9989(5) 0.9383(5) 0.0725(17) Uani 1 1 d .
H17A H 0.2775 0.9661 0.9921 0.109 Uiso 1 1 calc R
H17B H 0.2364 1.0069 0.8853 0.109 Uiso 1 1 calc R
H17C H 0.3505 1.0602 0.9604 0.109 Uiso 1 1 calc R
C18 C 1.4188(6) 0.7793(4) 1.3713(4) 0.0540(12) Uani 1 1 d .
H18A H 1.496 0.8261 1.3848 0.065 Uiso 1 1 calc R
H18B H 1.4606 0.724 1.3426 0.065 Uiso 1 1 calc R
C19 C 1.3020(6) 0.8203(4) 1.2962(4) 0.0524(12) Uani 1 1 d .
C20 C 1.2386(9) 0.7654(5) 1.2190(5) 0.081(2) Uani 1 1 d .
H20 H 1.2668 0.7022 1.2136 0.097 Uiso 1 1 calc R
C21 C 1.1331(10) 0.8038(8) 1.1494(6) 0.103(3) Uani 1 1 d .
H21 H 1.092 0.7663 1.097 0.124 Uiso 1 1 calc R
C22 C 1.0891(10) 0.8946(9) 1.1564(7) 0.110(3) Uani 1 1 d .
H22 H 1.0152 0.9188 1.1107 0.131 Uiso 1 1 calc R
C23 C 1.1539(11) 0.9519(7) 1.2314(6) 0.114(3) Uani 1 1 d .
H23 H 1.1276 1.0156 1.2348 0.137 Uiso 1 1 calc R
C24 C 1.2586(10) 0.9133(5) 1.3017(5) 0.083(2) Uani 1 1 d .
H24 H 1.3002 0.9513 1.3535 0.1 Uiso 1 1 calc R
C25 C 1.2345(5) 0.6421(3) 1.4601(4) 0.0455(11) Uani 1 1 d .
C26 C 1.1087(5) 0.6228(4) 1.5070(4) 0.0497(12) Uani 1 1 d .
C27 C 1.0232(7) 0.5471(4) 1.4733(5) 0.0638(15) Uani 1 1 d .
H27 H 0.938 0.5359 1.5017 0.077 Uiso 1 1 calc R
C28 C 1.0571(7) 0.4865(4) 1.3991(5) 0.0666(15) Uani 1 1 d .
H28 H 0.9966 0.4354 1.3788 0.08 Uiso 1 1 calc R
C29 C 1.1819(7) 0.5036(4) 1.3560(4) 0.0610(14) Uani 1 1 d .
H29 H 1.2074 0.4635 1.3065 0.073 Uiso 1 1 calc R
C30 C 1.2688(6) 0.5796(4) 1.3863(4) 0.0562(13) Uani 1 1 d .
H30 H 1.3532 0.5901 1.3568 0.067 Uiso 1 1 calc R
C31 C 1.5209(6) 0.6981(4) 1.5663(4) 0.0532(12) Uani 1 1 d .
C32 C 1.4715(8) 0.6504(5) 1.6590(5) 0.0763(18) Uani 1 1 d .
H32A H 1.4142 0.6946 1.6918 0.114 Uiso 1 1 calc R
H32B H 1.5558 0.6319 1.7031 0.114 Uiso 1 1 calc R
H32C H 1.4138 0.5952 1.6396 0.114 Uiso 1 1 calc R
C33 C 1.6081(7) 0.6274(5) 1.5116(5) 0.0769(19) Uani 1 1 d .
H33A H 1.6952 0.6096 1.5533 0.115 Uiso 1 1 calc R
H33B H 1.634 0.6563 1.4523 0.115 Uiso 1 1 calc R
H33C H 1.5499 0.5717 1.4949 0.115 Uiso 1 1 calc R
C34 C 1.6189(8) 0.7824(5) 1.6004(6) 0.083(2) Uani 1 1 d .
H34A H 1.6997 0.7604 1.6458 0.125 Uiso 1 1 calc R
H34B H 1.5638 0.8283 1.6328 0.125 Uiso 1 1 calc R
H34C H 1.6548 0.8113 1.5443 0.125 Uiso 1 1 calc R
C35 C 0.8860(7) 1.0162(5) 0.9102(5) 0.0695(16) Uani 1 1 d .
H35A H 0.9215 1.0366 0.976 0.104 Uiso 1 1 calc R
H35B H 0.7974 1.0497 0.8878 0.104 Uiso 1 1 calc R
H35C H 0.958 1.0296 0.8668 0.104 Uiso 1 1 calc R
C36 C 1.0670(8) 0.6799(5) 1.5934(5) 0.0763(18) Uani 1 1 d .
H36A H 0.9994 0.6439 1.6271 0.114 Uiso 1 1 calc R
H36B H 1.0222 0.7386 1.5698 0.114 Uiso 1 1 calc R
H36C H 1.1529 0.6934 1.6383 0.114 Uiso 1 1 calc R
P1 P 0.59474(15) 0.93849(9) 1.00079(9) 0.0482(3) Uani 1 1 d .
P2 P 1.35597(14) 0.74381(8) 1.48954(9) 0.0440(3) Uani 1 1 d .
B1 B 0.6385(11) 1.0653(5) 1.0552(6) 0.076(2) Uani 1 1 d .
H1d H 0.638 1.1103 1.0021 0.114 Uiso 1 1 calc R
H1e H 0.7331 1.0649 1.0933 0.114 Uiso 1 1 calc R
H1f H 0.5661 1.083 1.0968 0.114 Uiso 1 1 calc R
B2 B 1.2777(8) 0.8541(5) 1.5469(5) 0.0645(17) Uani 1 1 d .
H2A H 1.274 0.8434 1.6162 0.097 Uiso 1 1 calc R
H2B H 1.1809 0.8662 1.5149 0.097 Uiso 1 1 calc R
H2C H 1.3389 0.9081 1.5384 0.097 Uiso 1 1 calc R

loop_
_atom_site_aniso_label
_atom_site_aniso_U_11
_atom_site_aniso_U_22
_atom_site_aniso_U_33
_atom_site_aniso_U_23
_atom_site_aniso_U_13
_atom_site_aniso_U_12
C1 0.062(3) 0.064(3) 0.047(3) 0.000(2) 0.014(3) -0.006(3)
C2 0.066(3) 0.055(3) 0.037(2) 0.000(2) 0.011(2) -0.007(2)
C3 0.109(5) 0.066(4) 0.056(3) 0.009(3) 0.012(3) 0.016(4)
C4 0.113(6) 0.132(8) 0.068(5) 0.029(5) 0.008(5) 0.035(6)
C5 0.084(6) 0.168(10) 0.074(5) 0.042(6) -0.011(4) -0.024(6)
C6 0.139(8) 0.121(7) 0.053(4) 0.002(4) -0.016(4) -0.053(6)
C7 0.114(6) 0.068(4) 0.050(3) -0.006(3) 0.009(3) -0.023(3)
C8 0.047(3) 0.054(3) 0.042(2) 0.004(2) 0.003(2) 0.003(2)
C9 0.045(3) 0.071(4) 0.052(3) 0.012(2) 0.000(2) 0.000(2)
C10 0.057(4) 0.091(5) 0.069(4) 0.008(3) 0.017(3) 0.008(3)
C11 0.079(4) 0.110(6) 0.075(4) 0.001(4) 0.019(4) 0.034(4)
C12 0.100(5) 0.058(4) 0.073(4) -0.002(3) 0.027(4) 0.012(3)
C13 0.064(4) 0.062(4) 0.064(3) 0.004(2) 0.019(3) 0.003(2)
C14 0.057(3) 0.055(3) 0.057(3) 0.003(3) 0.015(2) 0.000(3)
C15 0.061(4) 0.090(5) 0.065(4) -0.007(3) -0.006(3) -0.005(3)
C16 0.067(4) 0.101(5) 0.058(4) 0.024(3) 0.010(3) 0.008(3)
C17 0.064(4) 0.083(4) 0.074(4) 0.006(3) 0.021(3) 0.013(3)
C18 0.053(3) 0.055(3) 0.054(3) 0.008(2) 0.010(2) -0.008(2)
C19 0.063(3) 0.052(3) 0.044(3) 0.005(2) 0.013(2) -0.004(2)
C20 0.111(5) 0.079(5) 0.050(3) 0.002(3) 0.004(3) -0.026(4)
C21 0.113(7) 0.130(8) 0.059(4) 0.024(5) -0.021(4) -0.041(6)
C22 0.094(6) 0.161(10) 0.069(5) 0.052(6) -0.007(4) -0.004(6)
C23 0.146(8) 0.119(7) 0.077(5) 0.043(5) 0.015(5) 0.057(6)
C24 0.132(7) 0.061(4) 0.054(4) 0.009(3) 0.003(4) 0.013(4)
C25 0.046(3) 0.048(3) 0.044(3) 0.0031(19) 0.012(2) 0.0035(19)
C26 0.042(3) 0.053(3) 0.055(3) 0.008(2) 0.007(2) 0.001(2)
C27 0.054(3) 0.065(4) 0.073(4) 0.012(3) 0.013(3) -0.010(3)
C28 0.069(4) 0.053(3) 0.076(4) 0.002(3) 0.000(3) -0.019(3)
C29 0.078(4) 0.051(3) 0.054(3) -0.005(2) 0.008(3) -0.007(3)
C30 0.059(3) 0.054(3) 0.057(3) 0.000(2) 0.012(3) -0.005(2)
C31 0.056(3) 0.050(3) 0.053(3) 0.008(2) 0.004(2) -0.002(2)
C32 0.074(4) 0.089(5) 0.064(4) 0.024(3) 0.001(3) 0.004(3)
C33 0.069(4) 0.068(4) 0.094(5) 0.004(3) 0.011(4) 0.023(3)
C34 0.071(4) 0.077(4) 0.094(5) 0.003(4) -0.020(4) -0.014(3)
C35 0.060(4) 0.073(4) 0.075(4) 0.014(3) 0.007(3) -0.008(3)
C36 0.070(4) 0.089(5) 0.077(4) 0.000(3) 0.037(4) 0.005(3)
P1 0.0574(8) 0.0444(6) 0.0443(7) 0.0015(5) 0.0126(5) -0.0009(6)
P2 0.0497(7) 0.0384(6) 0.0445(6) 0.0012(5) 0.0079(5) 0.0009(5)
B1 0.105(6) 0.056(4) 0.069(5) -0.001(3) 0.023(4) -0.011(4)
B2 0.083(5) 0.052(4) 0.056(4) -0.001(3) 0.003(3) 0.016(3)

loop_
_atom_type_symbol
_atom_type_description
_atom_type_scat_dispersion_real
_atom_type_scat_dispersion_imag
_atom_type_scat_source
C C 0.0033 0.0016 'International Tables Vol C Tables 4.2.6.8 and 6.1.1.4'
H H 0 0 'International Tables Vol C Tables 4.2.6.8 and 6.1.1.4'
P P 0.1023 0.0942 'International Tables Vol C Tables 4.2.6.8 and 6.1.1.4'
B B 0.0013 0.0007 'International Tables Vol C Tables 4.2.6.8 and 6.1.1.4'

loop_
_geom_angle_atom_site_label_1
_geom_angle_atom_site_label_2
_geom_angle_atom_site_label_3
_geom_angle
C2 C1 P1 115.1(4)
C2 C1 H1A 108.5
P1 C1 H1A 108.5
C2 C1 H1B 108.5
P1 C1 H1B 108.5
H1A C1 H1B 107.5
C3 C2 C7 117.4(6)
C3 C2 C1 122.0(5)
C7 C2 C1 120.6(6)
C2 C3 C4 122.9(8)
C2 C3 H3 118.6
C4 C3 H3 118.6
C5 C4 C3 120.2(9)
C5 C4 H4 119.9
C3 C4 H4 119.9
C4 C5 C6 119.0(8)
C4 C5 H5 120.5
C6 C5 H5 120.5
C5 C6 C7 120.5(8)
C5 C6 H6 119.7
C7 C6 H6 119.7
C2 C7 C6 119.9(7)
C2 C7 H7 120
C6 C7 H7 120
C13 C8 C9 119.6(5)
C13 C8 P1 117.8(4)
C9 C8 P1 122.5(4)
C10 C9 C8 116.6(5)
C10 C9 C35 118.5(6)
C8 C9 C35 124.9(5)
C11 C10 C9 122.8(6)
C11 C10 H10 118.6
C9 C10 H10 118.6
C10 C11 C12 120.3(6)
C10 C11 H11 119.8
C12 C11 H11 119.8
C11 C12 C13 118.0(6)
C11 C12 H12 121
C13 C12 H12 121
C8 C13 C12 122.5(6)
C8 C13 H13 118.7
C12 C13 H13 118.7
C15 C14 C17 109.8(5)
C15 C14 C16 108.4(5)
C17 C14 C16 108.5(5)
C15 C14 P1 113.7(4)
C17 C14 P1 108.7(4)
C16 C14 P1 107.7(4)
C14 C15 H15A 109.5
C14 C15 H15B 109.5
H15A C15 H15B 109.5
C14 C15 H15C 109.5
H15A C15 H15C 109.5
H15B C15 H15C 109.5
C14 C16 H16A 109.5
C14 C16 H16B 109.5
H16A C16 H16B 109.5
C14 C16 H16C 109.5
H16A C16 H16C 109.5
H16B C16 H16C 109.5
C14 C17 H17A 109.5
C14 C17 H17B 109.5
H17A C17 H17B 109.5
C14 C17 H17C 109.5
H17A C17 H17C 109.5
H17B C17 H17C 109.5
C19 C18 P2 114.9(4)
C19 C18 H18A 108.5
P2 C18 H18A 108.5
C19 C18 H18B 108.5
P2 C18 H18B 108.5
H18A C18 H18B 107.5
C24 C19 C20 118.4(6)
C24 C19 C18 121.1(5)
C20 C19 C18 120.5(6)
C19 C20 C21 120.2(8)
C19 C20 H20 119.9
C21 C20 H20 119.9
C22 C21 C20 120.9(8)
C22 C21 H21 119.5
C20 C21 H21 119.5
C21 C22 C23 119.9(8)
C21 C22 H22 120.1
C23 C22 H22 120.1
C22 C23 C24 119.2(9)
C22 C23 H23 120.4
C24 C23 H23 120.4
C19 C24 C23 121.2(8)
C19 C24 H24 119.4
C23 C24 H24 119.4
C30 C25 C26 118.1(5)
C30 C25 P2 117.5(4)
C26 C25 P2 124.4(4)
C27 C26 C25 117.9(5)
C27 C26 C36 118.8(5)
C25 C26 C36 123.2(5)
C26 C27 C28 123.3(5)
C26 C27 H27 118.3
C28 C27 H27 118.3
C29 C28 C27 118.6(5)
C29 C28 H28 120.7
C27 C28 H28 120.7
C30 C29 C28 119.8(5)
C30 C29 H29 120.1
C28 C29 H29 120.1
C29 C30 C25 122.1(5)
C29 C30 H30 118.9
C25 C30 H30 118.9
C34 C31 C33 109.0(5)
C34 C31 C32 107.9(5)
C33 C31 C32 109.9(5)
C34 C31 P2 108.6(4)
C33 C31 P2 113.3(4)
C32 C31 P2 108.0(4)
C31 C32 H32A 109.5
C31 C32 H32B 109.5
H32A C32 H32B 109.5
C31 C32 H32C 109.5
H32A C32 H32C 109.5
H32B C32 H32C 109.5
C31 C33 H33A 109.5
C31 C33 H33B 109.5
H33A C33 H33B 109.5
C31 C33 H33C 109.5
H33A C33 H33C 109.5
H33B C33 H33C 109.5
C31 C34 H34A 109.5
C31 C34 H34B 109.5
H34A C34 H34B 109.5
C31 C34 H34C 109.5
H34A C34 H34C 109.5
H34B C34 H34C 109.5
C9 C35 H35A 109.5
C9 C35 H35B 109.5
H35A C35 H35B 109.5
C9 C35 H35C 109.5
H35A C35 H35C 109.5
H35B C35 H35C 109.5
C26 C36 H36A 109.5
C26 C36 H36B 109.5
H36A C36 H36B 109.5
C26 C36 H36C 109.5
H36A C36 H36C 109.5
H36B C36 H36C 109.5
C8 P1 C1 105.0(3)
C8 P1 C14 105.3(2)
C1 P1 C14 104.6(3)
C8 P1 B1 120.3(3)
C1 P1 B1 108.9(3)
C14 P1 B1 111.6(3)
C25 P2 C18 105.5(2)
C25 P2 C31 107.0(2)
C18 P2 C31 105.3(2)
C25 P2 B2 118.0(3)
C18 P2 B2 108.1(3)
C31 P2 B2 112.0(3)
P1 B1 H1d 109.5
P1 B1 H1e 109.5
H1d B1 H1e 109.5
P1 B1 H1f 109.5
H1d B1 H1f 109.5
H1e B1 H1f 109.5
P2 B2 H2A 109.5
P2 B2 H2B 109.5
H2A B2 H2B 109.5
P2 B2 H2C 109.5
H2A B2 H2C 109.5
H2B B2 H2C 109.5

loop_
_geom_bond_atom_site_label_1
_geom_bond_atom_site_label_2
_geom_bond_distance
C1 C2 1.507(8)
C1 P1 1.844(5)
C1 H1A 0.97
C1 H1B 0.97
C2 C3 1.355(8)
C2 C7 1.386(8)
C3 C4 1.365(10)
C3 H3 0.93
C4 C5 1.340(14)
C4 H4 0.93
C5 C6 1.383(14)
C5 H5 0.93
C6 C7 1.381(12)
C6 H6 0.93
C7 H7 0.93
C8 C13 1.375(8)
C8 C9 1.423(8)
C8 P1 1.835(5)
C9 C10 1.409(9)
C9 C35 1.481(9)
C10 C11 1.369(11)
C10 H10 0.93
C11 C12 1.386(11)
C11 H11 0.93
C12 C13 1.400(8)
C12 H12 0.93
C13 H13 0.93
C14 C15 1.512(9)
C14 C17 1.531(8)
C14 C16 1.542(8)
C14 P1 1.860(6)
C15 H15A 0.96
C15 H15B 0.96
C15 H15C 0.96
C16 H16A 0.96
C16 H16B 0.96
C16 H16C 0.96
C17 H17A 0.96
C17 H17B 0.96
C17 H17C 0.96
C18 C19 1.509(8)
C18 P2 1.844(5)
C18 H18A 0.97
C18 H18B 0.97
C19 C24 1.371(8)
C19 C20 1.377(8)
C20 C21 1.385(11)
C20 H20 0.93
C21 C22 1.345(14)
C21 H21 0.93
C22 C23 1.379(15)
C22 H22 0.93
C23 C24 1.386(10)
C23 H23 0.93
C24 H24 0.93
C25 C30 1.399(7)
C25 C26 1.416(7)
C25 P2 1.830(5)
C26 C27 1.369(8)
C26 C36 1.512(8)
C27 C28 1.386(9)
C27 H27 0.93
C28 C29 1.374(8)
C28 H28 0.93
C29 C30 1.369(8)
C29 H29 0.93
C30 H30 0.93
C31 C34 1.527(8)
C31 C33 1.527(8)
C31 C32 1.546(8)
C31 P2 1.854(6)
C32 H32A 0.96
C32 H32B 0.96
C32 H32C 0.96
C33 H33A 0.96
C33 H33B 0.96
C33 H33C 0.96
C34 H34A 0.96
C34 H34B 0.96
C34 H34C 0.96
C35 H35A 0.96
C35 H35B 0.96
C35 H35C 0.96
C36 H36A 0.96
C36 H36B 0.96
C36 H36C 0.96
P1 B1 1.952(7)
P2 B2 1.915(6)
B1 H1d 0.96
B1 H1e 0.96
B1 H1f 0.96
B2 H2A 0.96
B2 H2B 0.96
B2 H2C 0.96
